data_7100354
loop_
_publ_author_name
'Feihe Huang'
'Ilia A. Guzei'
'Jason W. Jones'
'Harry W. Gibson'

_publ_section_title
;
Remarkably improved complexation of a bisparaquat by
formation of a pseudocryptand-based [3]pseudorotaxane
;
_journal_name_full 'Chemical Communications'
_journal_paper_doi 10.1039/b417661h
_journal_year 2005
_chemical_formula_sum 'C102 H138 F12 N4 O34'
_chemical_formula_weight 2192.16
_space_group_IT_number 2
_symmetry_cell_setting triclinic
_symmetry_space_group_name_Hall '-P 1'
_symmetry_space_group_name_H-M 'P -1'
_cell_angle_alpha 106.345(3)
_cell_angle_beta 93.511(3)
_cell_angle_gamma 106.790(3)
_cell_formula_units_Z 1
_cell_length_a 11.1544(19)
_cell_length_b 15.267(3)
_cell_length_c 16.196(3)
_cell_measurement_temperature 100(2)
_cell_volume 2503.2(7)
_diffrn_ambient_temperature 100(2)
_exptl_crystal_density_diffrn 1.454
_cod_depositor_comments
;
The following automatic conversions were performed:
'_symmetry_cell_setting' value 'Triclinic' changed to 'triclinic'
according to '/home/saulius/struct/CIF-dictionaries/cif_core.dic'
dictionary named 'cif_core.dic' version 2.4.1 from 2010-06-29.

Automatic conversion script
Id: cif_fix_enum 1527 2010-12-29 10:47:43Z saulius 
;
_cod_database_code 7100354

loop_
_symmetry_equiv_pos_as_xyz
'x, y, z'
'-x, -y, -z'

loop_
_atom_site_label
_atom_site_type_symbol
_atom_site_fract_x
_atom_site_fract_y
_atom_site_fract_z
_atom_site_U_iso_or_equiv
_atom_site_adp_type
_atom_site_occupancy
_atom_site_symmetry_multiplicity
_atom_site_calc_flag
_atom_site_refinement_flags
_atom_site_disorder_assembly
_atom_site_disorder_group
F1 F -0.1467(5) 0.1224(4) 0.3639(5) 0.0532(17) Uani 1 1 d . . .
F2 F -0.0655(6) 0.0265(4) 0.3993(5) 0.0542(17) Uani 1 1 d . . .
F3 F -0.0869(6) 0.0193(5) 0.2686(5) 0.072(2) Uani 1 1 d . . .
F4 F 0.6173(15) 0.0698(13) 0.0737(10) 0.112(3) Uani 0.520(9) 1 d PD A 1
F5 F 0.6763(14) 0.1119(11) 0.2108(10) 0.112(3) Uani 0.520(9) 1 d PD A 1
F6 F 0.6351(14) -0.0349(10) 0.1335(12) 0.112(3) Uani 0.520(9) 1 d PD A 1
F4A F 0.5972(16) -0.0201(12) 0.0665(10) 0.112(3) Uani 0.480(9) 1 d PD A 2
F5A F 0.6409(16) 0.0064(14) 0.2032(12) 0.112(3) Uani 0.480(9) 1 d PD A 2
F6A F 0.6826(14) 0.1239(10) 0.1514(12) 0.112(3) Uani 0.480(9) 1 d PD A 2
O1 O 0.5275(6) 0.3759(4) 0.4192(4) 0.0350(15) Uani 1 1 d . . .
H1 H 0.4945 0.3167 0.3931 0.052 Uiso 1 1 calc R . .
O2 O 0.5996(6) 0.3889(4) 0.1300(4) 0.0334(15) Uani 1 1 d . B .
O3 O 0.4594(6) 0.2622(4) -0.0333(3) 0.0293(14) Uani 1 1 d D . .
O4A O 0.2732(9) 0.3050(7) -0.1091(7) 0.0371(14) Uiso 0.598(9) 1 d PD B 1
C24A C 0.4529(14) 0.2433(17) -0.1242(5) 0.0371(14) Uiso 0.598(9) 1 d PD B 1
H24A H 0.4741 0.1839 -0.1511 0.044 Uiso 0.598(9) 1 calc PR B 1
H24B H 0.5122 0.2976 -0.1379 0.044 Uiso 0.598(9) 1 calc PR B 1
C25A C 0.3177(14) 0.2310(10) -0.1563(11) 0.0371(14) Uiso 0.598(9) 1 d PD B 1
H25A H 0.3101 0.2283 -0.2182 0.044 Uiso 0.598(9) 1 calc PR B 1
H25B H 0.2626 0.1686 -0.1531 0.044 Uiso 0.598(9) 1 calc PR B 1
C26A C 0.1581(11) 0.3088(13) -0.1467(10) 0.0371(14) Uiso 0.598(9) 1 d PD B 1
H26A H 0.1552 0.2905 -0.2107 0.044 Uiso 0.598(9) 1 calc PR B 1
H26B H 0.1580 0.3763 -0.1264 0.044 Uiso 0.598(9) 1 calc PR B 1
C27A C 0.0394(16) 0.2457(12) -0.1273(6) 0.0371(14) Uiso 0.598(9) 1 d PD B 1
H27A H -0.0337 0.2558 -0.1564 0.044 Uiso 0.598(9) 1 calc PR B 1
H27B H 0.0346 0.1779 -0.1552 0.044 Uiso 0.598(9) 1 calc PR B 1
O4B O 0.2103(13) 0.2273(11) -0.1269(10) 0.0371(14) Uiso 0.402(9) 1 d PD B 2
C24B C 0.424(2) 0.237(2) -0.1242(5) 0.0371(14) Uiso 0.402(9) 1 d PD B 2
H24C H 0.4014 0.1658 -0.1478 0.044 Uiso 0.402(9) 1 calc PR B 2
H24D H 0.5012 0.2640 -0.1479 0.044 Uiso 0.402(9) 1 calc PR B 2
C25B C 0.3192(16) 0.2642(19) -0.1622(16) 0.0371(14) Uiso 0.402(9) 1 d PD B 2
H25C H 0.3425 0.3351 -0.1468 0.044 Uiso 0.402(9) 1 calc PR B 2
H25D H 0.3032 0.2364 -0.2265 0.044 Uiso 0.402(9) 1 calc PR B 2
C26B C 0.1162(18) 0.2651(18) -0.1496(16) 0.0371(14) Uiso 0.402(9) 1 d PD B 2
H26C H 0.1098 0.2585 -0.2125 0.044 Uiso 0.402(9) 1 calc PR B 2
H26D H 0.1413 0.3346 -0.1166 0.044 Uiso 0.402(9) 1 calc PR B 2
C27B C -0.011(2) 0.2143(17) -0.1307(6) 0.0371(14) Uiso 0.402(9) 1 d PD B 2
H27C H -0.0808 0.2323 -0.1548 0.044 Uiso 0.402(9) 1 calc PR B 2
H27D H -0.0317 0.1433 -0.1496 0.044 Uiso 0.402(9) 1 calc PR B 2
O5 O 0.0229(7) 0.2565(6) -0.0396(4) 0.050(2) Uani 1 1 d D . .
O6 O -0.0844(6) 0.3340(5) 0.1075(5) 0.0413(17) Uani 1 1 d . B .
O7 O -0.0594(6) 0.3550(5) 0.4121(5) 0.0391(17) Uani 1 1 d . B .
H7 H -0.0332 0.3073 0.3973 0.059 Uiso 1 1 calc R . .
O8 O -0.0668(5) 0.6199(4) 0.3138(4) 0.0249(13) Uani 1 1 d . B .
O9 O 0.1032(5) 0.8060(4) 0.3646(3) 0.0186(12) Uani 1 1 d . . .
O10 O 0.3611(5) 0.9145(4) 0.3735(3) 0.0176(11) Uani 1 1 d . . .
O11 O 0.5621(5) 0.8374(4) 0.3925(4) 0.0220(12) Uani 1 1 d . . .
O12 O 0.6398(5) 0.6710(4) 0.3497(4) 0.0250(13) Uani 1 1 d . . .
O13 O 0.0866(5) 0.2414(4) 0.3939(4) 0.0268(13) Uani 1 1 d . . .
O14 O 0.1590(6) 0.1176(4) 0.3437(4) 0.0306(14) Uani 1 1 d . . .
O15 O 0.3834(9) -0.0499(7) 0.1289(7) 0.078(3) Uani 1 1 d . . .
O16 O 0.4398(9) 0.1062(6) 0.1984(5) 0.061(2) Uani 1 1 d . . .
O17 O 0.4214(6) 0.1867(4) 0.3618(4) 0.0330(15) Uani 1 1 d D . .
H17O H 0.455(5) 0.161(6) 0.317(3) 0.05(3) Uiso 1 1 d D . .
H17P H 0.3385(10) 0.171(6) 0.358(4) 0.03(3) Uiso 1 1 d D . .
N1 N 0.2841(5) 0.6674(5) 0.4307(4) 0.0172(14) Uani 1 1 d . . .
N2 N 0.2547(6) 0.2316(5) 0.1238(4) 0.0210(15) Uani 1 1 d . . .
C1 C 0.3038(8) 0.7617(6) 0.4983(5) 0.0252(18) Uani 1 1 d . . .
H1A H 0.2781 0.8049 0.4716 0.038 Uiso 1 1 calc R . .
H1B H 0.3936 0.7905 0.5239 0.038 Uiso 1 1 calc R . .
H1C H 0.2527 0.7516 0.5440 0.038 Uiso 1 1 calc R . .
C2 C 0.2506(6) 0.5860(6) 0.4514(5) 0.0180(16) Uani 1 1 d . . .
H2 H 0.2340 0.5883 0.5087 0.022 Uiso 1 1 calc R . .
C3 C 0.2398(7) 0.4990(6) 0.3918(5) 0.0183(16) Uani 1 1 d . . .
H3 H 0.2163 0.4420 0.4081 0.022 Uiso 1 1 calc R . .
C4 C 0.2629(7) 0.4940(6) 0.3077(5) 0.0216(10) Uani 1 1 d . . .
C5 C 0.2943(7) 0.5813(6) 0.2874(6) 0.0230(18) Uani 1 1 d . . .
H5 H 0.3092 0.5813 0.2303 0.028 Uiso 1 1 calc R . .
C6 C 0.3033(7) 0.6657(5) 0.3496(5) 0.0218(17) Uani 1 1 d . . .
H6 H 0.3233 0.7238 0.3350 0.026 Uiso 1 1 calc R . .
C7 C 0.2597(7) 0.2396(5) 0.2078(5) 0.0198(17) Uani 1 1 d . . .
H7A H 0.2627 0.1863 0.2262 0.024 Uiso 1 1 calc R . .
C8 C 0.2607(7) 0.3227(6) 0.2685(5) 0.0183(16) Uani 1 1 d . . .
H8 H 0.2643 0.3265 0.3282 0.022 Uiso 1 1 calc R . .
C9 C 0.2565(7) 0.4022(6) 0.2432(5) 0.0216(10) Uani 1 1 d . . .
C10 C 0.2506(7) 0.3898(6) 0.1544(5) 0.0202(17) Uani 1 1 d . . .
H10 H 0.2467 0.4415 0.1337 0.024 Uiso 1 1 calc R . .
C11 C 0.2502(7) 0.3051(6) 0.0961(5) 0.0200(17) Uani 1 1 d . . .
H11 H 0.2467 0.2987 0.0358 0.024 Uiso 1 1 calc R . .
C12 C 0.2533(8) 0.1386(6) 0.0603(6) 0.0244(18) Uani 1 1 d . . .
H12A H 0.3062 0.1095 0.0882 0.029 Uiso 1 1 calc R . .
H12B H 0.2911 0.1515 0.0095 0.029 Uiso 1 1 calc R . .
C13 C 0.1200(7) 0.0674(5) 0.0291(5) 0.0148(15) Uani 1 1 d . . .
C14 C 0.0750(8) 0.0287(6) -0.0578(6) 0.029(2) Uani 1 1 d . . .
H14 H 0.1265 0.0483 -0.0981 0.035 Uiso 1 1 calc R . .
C15 C 0.0421(9) 0.0375(6) 0.0878(5) 0.029(2) Uani 1 1 d . . .
H15 H 0.0716 0.0637 0.1487 0.035 Uiso 1 1 calc R . .
C16 C 0.5618(7) 0.4239(6) 0.3591(6) 0.028(2) Uani 1 1 d . . .
C17 C 0.5701(7) 0.3747(6) 0.2751(6) 0.026(2) Uani 1 1 d . . .
H17 H 0.5586 0.3076 0.2576 0.032 Uiso 1 1 calc R . .
C18 C 0.5963(7) 0.4278(6) 0.2160(6) 0.0241(18) Uani 1 1 d . . .
C19 C 0.6176(8) 0.5266(7) 0.2440(6) 0.032(2) Uani 1 1 d . . .
H19 H 0.6347 0.5619 0.2039 0.038 Uiso 1 1 calc R . .
C20 C 0.6143(7) 0.5735(6) 0.3291(6) 0.0239(18) Uani 1 1 d . . .
C21 C 0.5838(7) 0.5231(6) 0.3889(5) 0.0249(19) Uani 1 1 d . . .
H21 H 0.5782 0.5551 0.4474 0.030 Uiso 1 1 calc R . .
C22 C 0.5890(8) 0.2894(6) 0.0986(6) 0.032(2) Uani 1 1 d . . .
H22A H 0.5127 0.2500 0.1151 0.039 Uiso 1 1 calc R B .
H22B H 0.6644 0.2785 0.1240 0.039 Uiso 1 1 calc R . .
C23 C 0.5795(9) 0.2620(6) 0.0020(6) 0.034(2) Uani 1 1 d . B .
H23A H 0.6484 0.3084 -0.0144 0.041 Uiso 1 1 calc R . .
H23B H 0.5878 0.1971 -0.0214 0.041 Uiso 1 1 calc R . .
C28 C -0.0925(12) 0.2067(9) -0.0189(9) 0.065(4) Uani 1 1 d . B .
H28A H -0.1078 0.1364 -0.0421 0.078 Uiso 1 1 calc R . .
H28B H -0.1629 0.2213 -0.0463 0.078 Uiso 1 1 calc R . .
C29 C -0.0884(10) 0.2359(7) 0.0781(8) 0.049(3) Uani 1 1 d . . .
H29A H -0.1645 0.1946 0.0932 0.059 Uiso 1 1 calc R B .
H29B H -0.0124 0.2284 0.1065 0.059 Uiso 1 1 calc R . .
C30 C -0.0769(7) 0.3795(6) 0.1940(5) 0.0216(10) Uani 1 1 d . . .
C31 C -0.0710(7) 0.3365(6) 0.2581(6) 0.030(2) Uani 1 1 d . B .
H31 H -0.0712 0.2717 0.2438 0.036 Uiso 1 1 calc R . .
C32 C -0.0647(7) 0.3910(6) 0.3444(7) 0.031(2) Uani 1 1 d . . .
C33 C -0.0669(7) 0.4861(6) 0.3678(6) 0.0230(18) Uani 1 1 d . B .
H33 H -0.0657 0.5216 0.4265 0.028 Uiso 1 1 calc R . .
C34 C -0.0709(7) 0.5264(6) 0.2995(6) 0.0266(19) Uani 1 1 d . . .
C35 C -0.0778(8) 0.4729(6) 0.2156(6) 0.030(2) Uani 1 1 d . B .
H35 H -0.0834 0.5009 0.1707 0.036 Uiso 1 1 calc R . .
C36 C -0.0451(8) 0.6817(6) 0.4009(6) 0.0235(18) Uani 1 1 d . . .
H36A H 0.0254 0.6743 0.4355 0.028 Uiso 1 1 calc R B .
H36B H -0.1221 0.6660 0.4283 0.028 Uiso 1 1 calc R . .
C37 C -0.0122(7) 0.7826(5) 0.3968(5) 0.0166(16) Uani 1 1 d . B .
H37A H -0.0802 0.7880 0.3581 0.020 Uiso 1 1 calc R . .
H37B H -0.0045 0.8280 0.4556 0.020 Uiso 1 1 calc R . .
C38 C 0.1426(7) 0.9012(5) 0.3604(5) 0.0194(17) Uani 1 1 d . . .
H38A H 0.1605 0.9476 0.4199 0.023 Uiso 1 1 calc R . .
H38B H 0.0740 0.9116 0.3264 0.023 Uiso 1 1 calc R . .
C39 C 0.2589(8) 0.9179(6) 0.3184(6) 0.0232(18) Uani 1 1 d . . .
H39A H 0.2436 0.8677 0.2612 0.028 Uiso 1 1 calc R . .
H39B H 0.2804 0.9815 0.3088 0.028 Uiso 1 1 calc R . .
C40 C 0.4770(8) 0.9420(6) 0.3417(6) 0.0250(19) Uani 1 1 d . . .
H40A H 0.4960 1.0090 0.3402 0.030 Uiso 1 1 calc R . .
H40B H 0.4695 0.8995 0.2816 0.030 Uiso 1 1 calc R . .
C41 C 0.5821(7) 0.9354(6) 0.3983(6) 0.0227(18) Uani 1 1 d . . .
H41A H 0.6640 0.9619 0.3795 0.027 Uiso 1 1 calc R . .
H41B H 0.5854 0.9737 0.4594 0.027 Uiso 1 1 calc R . .
C42 C 0.6631(7) 0.8267(6) 0.4417(6) 0.0240(18) Uani 1 1 d . . .
H42A H 0.6740 0.8667 0.5032 0.029 Uiso 1 1 calc R . .
H42B H 0.7428 0.8490 0.4188 0.029 Uiso 1 1 calc R . .
C43 C 0.6360(8) 0.7237(6) 0.4365(6) 0.0265(19) Uani 1 1 d . . .
H43A H 0.7001 0.7172 0.4774 0.032 Uiso 1 1 calc R . .
H43B H 0.5513 0.6987 0.4523 0.032 Uiso 1 1 calc R . .
C45 C 0.0766(7) 0.1565(6) 0.3632(5) 0.0181(16) Uani 1 1 d . . .
C46 C -0.0567(9) 0.0819(7) 0.3455(6) 0.038(2) Uani 1 1 d . . .
C47 C 0.4566(10) 0.0328(8) 0.1572(7) 0.042(2) Uani 1 1 d . A .
C48 C 0.5864(14) 0.0405(7) 0.1452(7) 0.069(4) Uani 1 1 d D . .
C50 C 0.449(2) 0.5042(12) 0.0156(11) 0.106(8) Uani 1 1 d . . .
C51 C 0.338(3) 0.525(2) 0.043(2) 0.185(14) Uani 1 1 d . . .
C52 C 0.183(3) 0.5555(17) 0.0683(16) 0.132(8) Uani 1 1 d . . .
C53 C 0.0564(19) 0.5145(13) 0.0236(9) 0.085(6) Uani 1 1 d . . .

loop_
_atom_site_aniso_label
_atom_site_aniso_U_11
_atom_site_aniso_U_22
_atom_site_aniso_U_33
_atom_site_aniso_U_23
_atom_site_aniso_U_13
_atom_site_aniso_U_12
F1 0.021(3) 0.042(3) 0.094(5) 0.012(3) 0.013(3) 0.014(3)
F2 0.048(4) 0.041(4) 0.075(5) 0.028(3) 0.019(3) 0.005(3)
F3 0.037(4) 0.079(5) 0.057(4) -0.024(4) -0.001(3) -0.002(3)
F4 0.071(5) 0.134(8) 0.143(9) 0.071(8) 0.033(6) 0.022(5)
F5 0.071(5) 0.134(8) 0.143(9) 0.071(8) 0.033(6) 0.022(5)
F6 0.071(5) 0.134(8) 0.143(9) 0.071(8) 0.033(6) 0.022(5)
F4A 0.071(5) 0.134(8) 0.143(9) 0.071(8) 0.033(6) 0.022(5)
F5A 0.071(5) 0.134(8) 0.143(9) 0.071(8) 0.033(6) 0.022(5)
F6A 0.071(5) 0.134(8) 0.143(9) 0.071(8) 0.033(6) 0.022(5)
O1 0.038(4) 0.024(3) 0.032(4) 0.006(3) -0.009(3) 0.001(3)
O2 0.032(3) 0.021(3) 0.044(4) 0.007(3) 0.010(3) 0.007(3)
O3 0.029(3) 0.031(3) 0.024(3) 0.004(3) 0.013(3) 0.007(3)
O5 0.043(4) 0.059(5) 0.031(4) -0.020(3) -0.020(3) 0.028(4)
O6 0.035(4) 0.025(3) 0.056(5) -0.004(3) -0.005(3) 0.016(3)
O7 0.037(4) 0.026(3) 0.068(5) 0.023(3) 0.032(3) 0.017(3)
O8 0.027(3) 0.013(3) 0.030(3) 0.001(2) -0.006(2) 0.006(2)
O9 0.019(3) 0.015(3) 0.025(3) 0.007(2) 0.002(2) 0.009(2)
O10 0.021(3) 0.014(3) 0.017(3) 0.006(2) 0.003(2) 0.005(2)
O11 0.018(3) 0.014(3) 0.031(3) 0.002(2) 0.003(2) 0.005(2)
O12 0.023(3) 0.015(3) 0.037(3) 0.006(2) 0.012(3) 0.007(2)
O13 0.025(3) 0.016(3) 0.041(4) 0.009(3) 0.012(3) 0.008(2)
O14 0.026(3) 0.028(3) 0.047(4) 0.018(3) 0.011(3) 0.015(3)
O15 0.068(6) 0.066(6) 0.079(7) 0.006(5) 0.023(5) 0.005(5)
O16 0.115(7) 0.045(5) 0.043(5) 0.009(4) 0.022(5) 0.059(5)
O17 0.031(4) 0.027(3) 0.035(4) 0.008(3) -0.005(3) 0.004(3)
N1 0.006(3) 0.021(3) 0.023(4) 0.004(3) 0.001(2) 0.004(2)
N2 0.013(3) 0.026(4) 0.024(4) 0.005(3) 0.008(3) 0.006(3)
C1 0.015(4) 0.032(5) 0.026(4) 0.008(4) -0.003(3) 0.005(3)
C2 0.007(3) 0.035(5) 0.016(4) 0.014(3) 0.007(3) 0.005(3)
C3 0.015(4) 0.020(4) 0.026(4) 0.014(3) 0.005(3) 0.007(3)
C4 0.007(2) 0.028(2) 0.027(3) 0.007(2) 0.0013(18) 0.0034(18)
C5 0.021(4) 0.025(4) 0.024(4) 0.010(4) 0.004(3) 0.006(3)
C6 0.022(4) 0.011(4) 0.030(5) 0.012(3) 0.002(3) -0.002(3)
C7 0.019(4) 0.016(4) 0.025(4) 0.009(3) 0.004(3) 0.002(3)
C8 0.020(4) 0.029(4) 0.009(4) 0.009(3) 0.005(3) 0.007(3)
C9 0.007(2) 0.028(2) 0.027(3) 0.007(2) 0.0013(18) 0.0034(18)
C10 0.022(4) 0.022(4) 0.021(4) 0.015(3) 0.003(3) 0.005(3)
C11 0.021(4) 0.020(4) 0.013(4) 0.004(3) 0.000(3) 0.001(3)
C12 0.024(4) 0.023(4) 0.029(5) 0.009(4) 0.006(4) 0.009(3)
C13 0.022(4) 0.012(4) 0.014(4) 0.001(3) 0.003(3) 0.013(3)
C14 0.025(4) 0.035(5) 0.028(5) 0.015(4) 0.017(4) 0.003(4)
C15 0.037(5) 0.029(5) 0.011(4) 0.000(3) -0.001(3) 0.003(4)
C16 0.010(4) 0.028(5) 0.037(5) 0.007(4) -0.009(3) 0.000(3)
C17 0.015(4) 0.010(4) 0.048(6) -0.001(4) -0.001(4) 0.005(3)
C18 0.017(4) 0.017(4) 0.033(5) 0.000(4) 0.011(3) 0.004(3)
C19 0.023(5) 0.030(5) 0.046(6) 0.018(4) 0.006(4) 0.009(4)
C20 0.010(4) 0.025(4) 0.030(5) 0.001(4) 0.004(3) 0.001(3)
C21 0.020(4) 0.027(4) 0.021(4) -0.007(3) -0.001(3) 0.010(3)
C22 0.021(4) 0.021(4) 0.051(6) 0.008(4) 0.007(4) 0.003(4)
C23 0.034(5) 0.018(4) 0.048(6) 0.005(4) 0.027(4) 0.006(4)
C28 0.050(7) 0.045(7) 0.083(9) -0.025(6) -0.022(6) 0.039(6)
C29 0.030(5) 0.021(5) 0.078(8) -0.011(5) -0.001(5) 0.010(4)
C30 0.007(2) 0.028(2) 0.027(3) 0.007(2) 0.0013(18) 0.0034(18)
C31 0.015(4) 0.012(4) 0.056(6) -0.004(4) 0.010(4) 0.009(3)
C32 0.009(4) 0.021(4) 0.071(7) 0.025(5) 0.013(4) 0.004(3)
C33 0.008(4) 0.021(4) 0.040(5) 0.007(4) 0.008(3) 0.006(3)
C34 0.012(4) 0.023(4) 0.038(5) 0.002(4) 0.002(3) 0.004(3)
C35 0.020(4) 0.023(4) 0.044(6) 0.005(4) -0.006(4) 0.008(4)
C36 0.017(4) 0.021(4) 0.035(5) 0.009(4) 0.006(3) 0.011(3)
C37 0.015(4) 0.014(4) 0.021(4) 0.003(3) 0.004(3) 0.008(3)
C38 0.025(4) 0.008(3) 0.020(4) 0.001(3) -0.010(3) 0.005(3)
C39 0.031(5) 0.013(4) 0.028(5) 0.009(3) 0.003(4) 0.009(3)
C40 0.032(5) 0.010(4) 0.028(5) 0.007(3) 0.017(4) -0.003(3)
C41 0.016(4) 0.019(4) 0.028(5) 0.002(3) 0.008(3) 0.002(3)
C42 0.008(4) 0.027(4) 0.031(5) 0.004(4) 0.005(3) 0.000(3)
C43 0.021(4) 0.024(4) 0.032(5) 0.002(4) 0.003(4) 0.011(3)
C45 0.024(4) 0.028(4) 0.009(4) 0.007(3) 0.011(3) 0.016(3)
C46 0.036(5) 0.044(6) 0.028(5) 0.003(4) 0.001(4) 0.010(5)
C47 0.043(6) 0.041(6) 0.043(6) 0.021(5) 0.002(5) 0.008(5)
C48 0.081(10) 0.052(8) 0.095(11) 0.042(8) 0.021(8) 0.031(7)
C50 0.138(19) 0.063(9) 0.073(11) 0.019(8) 0.037(11) -0.033(11)
C51 0.13(2) 0.24(3) 0.28(4) 0.22(3) 0.06(2) 0.06(2)
C52 0.17(2) 0.15(2) 0.140(19) 0.123(17) 0.057(17) 0.066(17)
C53 0.147(18) 0.107(13) 0.045(9) 0.040(9) 0.019(9) 0.086(13)

loop_
_geom_bond_atom_site_label_1
_geom_bond_atom_site_label_2
_geom_bond_distance
_geom_bond_site_symmetry_2
_geom_bond_publ_flag
F1 C46 1.331(11) . ?
F2 C46 1.363(12) . ?
F3 C46 1.293(11) . ?
F4 C48 1.382(9) . ?
F5 C48 1.382(9) . ?
F6 C48 1.381(9) . ?
F4A C48 1.383(9) . ?
F5A C48 1.383(9) . ?
F6A C48 1.382(9) . ?
O1 C16 1.384(11) . ?
O2 C18 1.360(10) . ?
O2 C22 1.427(10) . ?
O3 C24A 1.411(7) . ?
O3 C24B 1.411(7) . ?
O3 C23 1.426(12) . ?
O4A C26A 1.411(7) . ?
O4A C25A 1.411(7) . ?
C24A C25A 1.506(13) . ?
C26A C27A 1.506(13) . ?
C27A O5 1.412(7) . ?
O4B C25B 1.411(7) . ?
O4B C26B 1.411(7) . ?
C24B C25B 1.505(13) . ?
C26B C27B 1.505(13) . ?
C27B O5 1.410(7) . ?
O5 C28 1.406(16) . ?
O6 C30 1.363(11) . ?
O6 C29 1.425(11) . ?
O7 C32 1.363(12) . ?
O8 C34 1.367(10) . ?
O8 C36 1.419(10) . ?
O9 C37 1.406(9) . ?
O9 C38 1.415(9) . ?
O10 C40 1.415(9) . ?
O10 C39 1.426(10) . ?
O11 C42 1.414(10) . ?
O11 C41 1.423(9) . ?
O12 C20 1.369(10) . ?
O12 C43 1.419(10) . ?
O13 C45 1.219(9) . ?
O14 C45 1.241(9) . ?
O15 C47 1.226(13) . ?
O16 C47 1.205(13) . ?
N1 C2 1.335(10) . ?
N1 C6 1.338(10) . ?
N1 C1 1.490(10) . ?
N2 C7 1.327(10) . ?
N2 C11 1.334(10) . ?
N2 C12 1.496(10) . ?
C2 C3 1.372(11) . ?
C3 C4 1.386(11) . ?
C4 C5 1.414(11) . ?
C4 C9 1.473(12) . ?
C5 C6 1.366(12) . ?
C7 C8 1.365(11) . ?
C8 C9 1.397(11) . ?
C9 C10 1.392(11) . ?
C10 C11 1.369(11) . ?
C12 C13 1.520(11) . ?
C13 C14 1.362(12) . ?
C13 C15 1.408(11) . ?
C14 C15 1.359(12) 2 ?
C15 C14 1.359(12) 2 ?
C16 C17 1.381(13) . ?
C16 C21 1.395(12) . ?
C17 C18 1.411(13) . ?
C18 C19 1.390(12) . ?
C19 C20 1.370(13) . ?
C20 C21 1.398(13) . ?
C22 C23 1.490(14) . ?
C28 C29 1.503(18) . ?
C30 C35 1.372(12) . ?
C30 C31 1.383(13) . ?
C31 C32 1.397(14) . ?
C32 C33 1.402(12) . ?
C33 C34 1.413(13) . ?
C34 C35 1.359(13) . ?
C36 C37 1.498(11) . ?
C38 C39 1.492(12) . ?
C40 C41 1.487(12) . ?
C42 C43 1.490(12) . ?
C45 C46 1.542(13) . ?
C47 C48 1.448(18) . ?
C50 C50 1.31(4) 2_665 ?
C50 C51 1.42(3) . ?
C51 C52 1.96(4) . ?
C52 C53 1.42(3) . ?
C53 C53 1.32(4) 2_565 ?
